data_7009403
loop_
_publ_author_name
'Chadwick, Scott'
'Englich, Ulrich'
'Ruhlandt-Senge, Karin'
'Watson, Charles'
'Bruce, Alice E.'
'Bruce, Mitchell R. M.'

_publ_section_title
;
 Formation of separated versus contact ion pairs in alkali metal
 thiolates and selenolates
;
_journal_issue 13
_journal_name_full 'Journal of the Chemical Society, Dalton Transactions'
_journal_page_first 2167
_journal_paper_doi 10.1039/b000665n
_journal_year 2000
_chemical_formula_sum 'C38 H69 K O8 Se'
_chemical_formula_weight 771.99
_space_group_IT_number 14
_symmetry_cell_setting monoclinic
_symmetry_space_group_name_Hall '-P 2yn'
_symmetry_space_group_name_H-M 'P 1 21/n 1'
_atom_sites_solution_hydrogens geom
_atom_sites_solution_primary direct
_atom_sites_solution_secondary difmap
_audit_creation_method SHELXL
_cell_angle_alpha 90.00
_cell_angle_beta 93.60(3)
_cell_angle_gamma 90.00
_cell_formula_units_Z 4
_cell_length_a 10.778(2)
_cell_length_b 16.129(3)
_cell_length_c 25.169(5)
_cell_measurement_reflns_used 25
_cell_measurement_temperature 213(2)
_cell_measurement_theta_max 22
_cell_measurement_theta_min 10
_cell_volume 4366.7(14)
_computing_cell_refinement 'TEXSAN, Molecular Structure Corporation'
_computing_data_collection 'TEXSAN, Molecular Structure Corporation'
_computing_data_reduction 'XPREP, SHELXTL-Plus, Siemens (1994)'
_computing_molecular_graphics 'XP, SHELXTL-Plus, Siemens (1994)'
_computing_publication_material 'XCIF, SHELXTL-Plus, Siemens (1994)'
_computing_structure_refinement 'SHELXL-93 (Sheldrick, 1993)'
_computing_structure_solution 'SHELXS-86 (Sheldrick, 1990)'
_diffrn_ambient_temperature 213(2)
_diffrn_measurement_device 'Rigaku AFC5S'
_diffrn_measurement_method omega
_diffrn_radiation_monochromator graphite
_diffrn_radiation_source 'fine-focus sealed tube'
_diffrn_radiation_type MoK\a
_diffrn_radiation_wavelength 0.71073
_diffrn_reflns_av_R_equivalents 0.0472
_diffrn_reflns_av_sigmaI/netI 0.0974
_diffrn_reflns_limit_h_max 12
_diffrn_reflns_limit_h_min 0
_diffrn_reflns_limit_k_max 19
_diffrn_reflns_limit_k_min 0
_diffrn_reflns_limit_l_max 29
_diffrn_reflns_limit_l_min -29
_diffrn_reflns_number 8114
_diffrn_reflns_theta_max 25.01
_diffrn_reflns_theta_min 1.50
_diffrn_standards_decay_% -1.7
_diffrn_standards_interval_count 150
_diffrn_standards_number 3
_exptl_absorpt_coefficient_mu 0.998
_exptl_absorpt_correction_T_max 1.0000
_exptl_absorpt_correction_T_min 0.7129
_exptl_absorpt_correction_type 'Psi Scans'
_exptl_crystal_colour yellow
_exptl_crystal_density_diffrn 1.174
_exptl_crystal_description block
_exptl_crystal_F_000 1656
_exptl_crystal_size_max 0.4
_exptl_crystal_size_mid 0.2
_exptl_crystal_size_min 0.07
_refine_diff_density_max 0.474
_refine_diff_density_min -0.368
_refine_diff_density_rms 0.065
_refine_ls_extinction_method none
_refine_ls_goodness_of_fit_all 1.008
_refine_ls_goodness_of_fit_obs 1.102
_refine_ls_hydrogen_treatment riding
_refine_ls_matrix_type full
_refine_ls_number_parameters 432
_refine_ls_number_reflns 7672
_refine_ls_number_restraints 6
_refine_ls_restrained_S_all 1.013
_refine_ls_restrained_S_obs 1.102
_refine_ls_R_factor_all 0.1350
_refine_ls_R_factor_obs 0.0575
_refine_ls_shift/esd_max -0.002
_refine_ls_shift/esd_mean 0.000
_refine_ls_structure_factor_coef Fsqd
_refine_ls_weighting_details 'w=1/[\s^2^(Fo^2^)+(0.0617P)^2^+2.9628P] where P=(Fo^2^+2Fc^2^)/3'
_refine_ls_weighting_scheme calc
_refine_ls_wR_factor_all 0.1578
_refine_ls_wR_factor_obs 0.1280
_reflns_number_observed 4424
_reflns_number_total 7674
_reflns_observed_criterion >2sigma(I)
_cod_data_source_file b000665n.txt
_cod_data_source_block Compound_4
_cod_depositor_comments
;
The following automatic conversions were performed:
'_symmetry_cell_setting' value 'Monoclinic' changed to 'monoclinic'
according to '/home/saulius/struct/CIF-dictionaries/cif_core.dic'
dictionary named 'cif_core.dic' version 2.4.1 from 2010-06-29.

Automatic conversion script
Id: cif_fix_enum 1527 2010-12-29 10:47:43Z saulius 

The following automatic conversions were performed:

'_refine_ls_weighting_scheme' value
'w=1/[&Gs&^2&0(Fo&^2&0)+(0.0617P)&^2&0+2.9628P]' was changed to
'calc'. New tag '_refine_ls_weighting_details' was created. The value
of the new tag was set to
'w=1/[&Gs&^2&0(Fo&^2&0)+(0.0617P)&^2&0+2.9628P]'.

Automatic conversion script
Id: cif_fix_values 3143 2015-03-26 13:38:13Z robertas 
;
_cod_original_sg_symbol_H-M P2(1)/n
_cod_database_code 7009403

loop_
_symmetry_equiv_pos_as_xyz
'x, y, z'
'-x+1/2, y+1/2, -z+1/2'
'-x, -y, -z'
'x-1/2, -y-1/2, z-1/2'

loop_
_atom_site_aniso_label
_atom_site_aniso_U_11
_atom_site_aniso_U_22
_atom_site_aniso_U_33
_atom_site_aniso_U_23
_atom_site_aniso_U_13
_atom_site_aniso_U_12
K1 0.0533(7) 0.0433(6) 0.0526(7) 0.0005(5) -0.0055(5) -0.0013(5)
O1 0.103(3) 0.059(3) 0.051(2) 0.000(2) -0.001(2) -0.020(2)
O2 0.098(3) 0.050(2) 0.050(2) 0.008(2) 0.006(2) 0.003(2)
O3 0.063(2) 0.064(2) 0.055(2) 0.009(2) -0.013(2) -0.001(2)
O4 0.060(2) 0.053(2) 0.053(2) -0.004(2) -0.004(2) -0.003(2)
O5 0.056(2) 0.047(2) 0.060(2) 0.001(2) -0.002(2) 0.003(2)
O6 0.058(2) 0.066(2) 0.063(2) -0.005(2) -0.017(2) -0.003(2)
C19 0.106(5) 0.070(4) 0.061(4) -0.011(3) -0.013(4) -0.026(4)
C20 0.077(5) 0.094(5) 0.063(4) -0.009(4) -0.019(3) -0.027(4)
C21 0.054(4) 0.094(5) 0.066(4) -0.006(3) -0.015(3) 0.014(3)
C22 0.074(4) 0.064(4) 0.052(4) 0.007(3) 0.001(3) 0.027(3)
C23 0.059(3) 0.040(3) 0.081(4) -0.001(3) 0.002(3) 0.007(3)
C24 0.058(3) 0.046(3) 0.071(4) -0.011(3) 0.008(3) -0.006(3)
C25 0.087(5) 0.069(4) 0.054(4) -0.005(3) -0.007(3) -0.018(3)
C26 0.071(4) 0.083(4) 0.058(4) 0.005(3) -0.022(3) -0.007(3)
C27 0.075(4) 0.082(4) 0.060(4) 0.018(3) -0.005(3) 0.016(4)
C28 0.103(5) 0.057(3) 0.061(4) 0.014(3) 0.004(4) 0.022(3)
C29 0.147(7) 0.046(3) 0.076(5) 0.009(3) 0.004(4) -0.012(4)
C30 0.152(7) 0.040(3) 0.078(5) -0.011(3) 0.004(5) -0.010(4)
O7 0.112(5) 0.162(6) 0.161(6) 0.000(5) 0.064(4) -0.021(5)
C31 0.123(9) 0.198(13) 0.259(15) -0.083(11) 0.090(9) -0.032(9)
C32 0.117(11) 0.281(19) 0.357(22) -0.070(18) 0.109(12) -0.033(12)
C33 0.109(11) 0.321(23) 0.368(24) 0.179(20) -0.063(13) -0.088(14)
C34 0.189(13) 0.159(10) 0.147(9) 0.041(8) 0.006(9) -0.041(10)
O8 0.086(4) 0.105(4) 0.177(6) 0.035(4) 0.047(4) 0.008(3)
C35 0.141(8) 0.077(5) 0.157(8) 0.001(5) 0.058(7) 0.017(6)
C36 0.106(7) 0.126(8) 0.182(10) -0.011(7) -0.002(7) 0.032(6)
C37 0.129(9) 0.102(7) 0.232(12) 0.074(7) 0.001(8) -0.005(6)
C38 0.108(7) 0.103(6) 0.238(12) 0.080(7) 0.034(7) 0.028(6)
Se1 0.0449(3) 0.0348(2) 0.0706(4) -0.0012(3) 0.0028(2) 0.0039(2)
C1 0.034(3) 0.037(3) 0.044(3) -0.002(2) -0.001(2) 0.005(2)
C2 0.037(3) 0.040(3) 0.050(3) -0.006(2) 0.001(2) 0.001(2)
C3 0.038(3) 0.055(3) 0.056(3) -0.003(2) -0.001(2) 0.013(2)
C4 0.054(3) 0.041(3) 0.057(3) 0.002(2) -0.001(3) 0.009(2)
C5 0.052(3) 0.037(2) 0.055(3) -0.002(2) 0.002(2) -0.006(2)
C6 0.044(3) 0.039(3) 0.043(3) -0.002(2) 0.003(2) -0.003(2)
C7 0.041(3) 0.049(3) 0.066(4) -0.003(3) 0.004(3) -0.008(2)
C8 0.060(4) 0.063(4) 0.078(4) 0.000(3) 0.016(3) -0.016(3)
C9 0.056(3) 0.062(3) 0.080(4) -0.010(3) -0.002(3) -0.021(3)
C10 0.038(3) 0.085(4) 0.107(5) -0.002(4) 0.008(3) -0.008(3)
C11 0.070(4) 0.045(3) 0.073(4) 0.005(3) -0.002(3) 0.011(3)
C15 0.033(3) 0.051(3) 0.058(3) 0.000(2) 0.001(2) -0.006(2)
C16 0.054(3) 0.069(4) 0.092(5) -0.002(3) 0.010(3) -0.017(3)
C17 0.039(3) 0.070(3) 0.056(3) -0.001(3) 0.002(3) -0.002(3)
C18 0.034(3) 0.066(3) 0.061(3) -0.011(3) -0.007(2) -0.001(2)

loop_
_atom_site_label
_atom_site_type_symbol
_atom_site_fract_x
_atom_site_fract_y
_atom_site_fract_z
_atom_site_U_iso_or_equiv
_atom_site_thermal_displace_type
_atom_site_occupancy
_atom_site_calc_flag
_atom_site_refinement_flags
_atom_site_disorder_group
K1 K -0.17863(10) 1.82544(6) 0.13947(4) 0.0501(3) Uani 1 d . .
O1 O -0.2800(4) 1.6803(2) 0.08964(14) 0.0714(11) Uani 1 d . .
O2 O -0.0801(4) 1.6675(2) 0.16834(14) 0.0661(11) Uani 1 d . .
O3 O -0.0202(3) 1.8112(2) 0.22848(14) 0.0612(10) Uani 1 d . .
O4 O -0.0700(3) 1.9701(2) 0.18804(13) 0.0558(9) Uani 1 d . .
O5 O -0.2614(3) 1.9799(2) 0.10746(13) 0.0545(9) Uani 1 d . .
O6 O -0.3326(3) 1.8395(2) 0.05026(14) 0.0631(10) Uani 1 d . .
C19 C -0.3223(7) 1.6957(4) 0.0356(2) 0.080(2) Uani 1 d . .
H19A H -0.3678(7) 1.6473(4) 0.0211(2) 0.095 Uiso 1 calc R .
H19B H -0.2509(7) 1.7052(4) 0.0141(2) 0.095 Uiso 1 calc R .
C20 C -0.4044(6) 1.7694(4) 0.0330(2) 0.079(2) Uani 1 d . .
H20A H -0.4388(6) 1.7778(4) -0.0036(2) 0.095 Uiso 1 calc R .
H20B H -0.4736(6) 1.7614(4) 0.0559(2) 0.095 Uiso 1 calc R .
C21 C -0.3974(5) 1.9159(4) 0.0420(2) 0.072(2) Uani 1 d . .
H21A H -0.4658(5) 1.9195(4) 0.0657(2) 0.086 Uiso 1 calc R .
H21B H -0.4321(5) 1.9194(4) 0.0051(2) 0.086 Uiso 1 calc R .
C22 C -0.3079(5) 1.9846(3) 0.0533(2) 0.063(2) Uani 1 d . .
H22A H -0.2391(5) 1.9804(3) 0.0298(2) 0.076 Uiso 1 calc R .
H22B H -0.3495(5) 2.0380(3) 0.0467(2) 0.076 Uiso 1 calc R .
C23 C -0.1871(5) 2.0501(3) 0.1231(2) 0.0600(15) Uani 1 d . .
H23A H -0.2352(5) 2.1013(3) 0.1174(2) 0.072 Uiso 1 calc R .
H23B H -0.1139(5) 2.0530(3) 0.1020(2) 0.072 Uiso 1 calc R .
C24 C -0.1478(5) 2.0410(3) 0.1806(2) 0.0581(14) Uani 1 d . .
H24A H -0.1025(5) 2.0907(3) 0.1932(2) 0.070 Uiso 1 calc R .
H24B H -0.2212(5) 2.0348(3) 0.2014(2) 0.070 Uiso 1 calc R .
C25 C -0.0274(6) 1.9557(4) 0.2421(2) 0.070(2) Uani 1 d . .
H25A H -0.0987(6) 1.9482(4) 0.2639(2) 0.084 Uiso 1 calc R .
H25B H 0.0203(6) 2.0037(4) 0.2558(2) 0.084 Uiso 1 calc R .
C26 C 0.0521(6) 1.8805(4) 0.2453(2) 0.071(2) Uani 1 d . .
H26A H 0.1219(6) 1.8872(4) 0.2226(2) 0.086 Uiso 1 calc R .
H26B H 0.0857(6) 1.8723(4) 0.2821(2) 0.086 Uiso 1 calc R .
C27 C 0.0448(6) 1.7344(4) 0.2371(2) 0.073(2) Uani 1 d . .
H27A H 0.0760(6) 1.7303(4) 0.2744(2) 0.087 Uiso 1 calc R .
H27B H 0.1160(6) 1.7321(4) 0.2148(2) 0.087 Uiso 1 calc R .
C28 C -0.0415(6) 1.6638(4) 0.2236(2) 0.073(2) Uani 1 d . .
H28A H 0.0009(6) 1.6111(4) 0.2316(2) 0.088 Uiso 1 calc R .
H28B H -0.1142(6) 1.6672(4) 0.2450(2) 0.088 Uiso 1 calc R .
C29 C -0.1580(7) 1.6005(4) 0.1521(3) 0.090(2) Uani 1 d . .
H29A H -0.2309(7) 1.5989(4) 0.1735(3) 0.108 Uiso 1 calc R .
H29B H -0.1130(7) 1.5480(4) 0.1571(3) 0.108 Uiso 1 calc R .
C30 C -0.1982(8) 1.6121(3) 0.0942(3) 0.090(2) Uani 1 d . .
H30A H -0.1255(8) 1.6224(3) 0.0736(3) 0.108 Uiso 1 calc R .
H30B H -0.2401(8) 1.5620(3) 0.0802(3) 0.108 Uiso 1 calc R .
O7 O -0.3781(6) 1.8417(5) 0.2014(3) 0.143(2) Uani 1 d . .
C31 C -0.4400(10) 1.9123(8) 0.2137(5) 0.190(6) Uani 1 d . .
H31A H -0.4308(10) 1.9536(8) 0.1857(5) 0.228 Uiso 1 calc R .
H31B H -0.4032(10) 1.9351(8) 0.2472(5) 0.228 Uiso 1 calc R .
C32 C -0.5665(12) 1.8968(11) 0.2188(7) 0.248(9) Uani 1 d . .
H32A H -0.6175(12) 1.9247(11) 0.1906(7) 0.297 Uiso 1 calc R .
H32B H -0.5921(12) 1.9158(11) 0.2535(7) 0.297 Uiso 1 calc R .
C33 C -0.5774(13) 1.8105(12) 0.2143(8) 0.269(12) Uani 1 d . .
H33A H -0.6294(13) 1.7963(12) 0.1822(8) 0.323 Uiso 1 calc R .
H33B H -0.6171(13) 1.7881(12) 0.2452(8) 0.323 Uiso 1 calc R .
C34 C -0.4521(13) 1.7737(7) 0.2112(4) 0.165(4) Uani 1 d . .
H34A H -0.4246(13) 1.7466(7) 0.2448(4) 0.198 Uiso 1 calc R .
H34B H -0.4509(13) 1.7332(7) 0.1822(4) 0.198 Uiso 1 calc R .
O8 O 0.0102(5) 1.8260(4) 0.0701(2) 0.121(2) Uani 1 d . .
C35 C 0.0991(9) 1.7641(5) 0.0677(4) 0.123(3) Uani 1 d . .
H35A H 0.0966(9) 1.7395(5) 0.0320(4) 0.147 Uiso 1 calc R .
H35B H 0.0850(9) 1.7203(5) 0.0936(4) 0.147 Uiso 1 calc R .
C36 C 0.2174(9) 1.8047(6) 0.0801(4) 0.138(3) Uani 1 d . .
H36A H 0.2454(9) 1.7950(6) 0.1174(4) 0.166 Uiso 1 calc R .
H36B H 0.2806(9) 1.7831(6) 0.0574(4) 0.166 Uiso 1 calc R .
C37 C 0.1987(9) 1.8915(6) 0.0707(5) 0.155(4) Uani 1 d . .
H37A H 0.2248(9) 1.9237(6) 0.1025(5) 0.186 Uiso 1 calc R .
H37B H 0.2460(9) 1.9102(6) 0.0410(5) 0.186 Uiso 1 calc R .
C38 C 0.0683(9) 1.9005(5) 0.0582(4) 0.148(4) Uani 1 d . .
H38A H 0.0354(9) 1.9457(5) 0.0792(4) 0.178 Uiso 1 calc R .
H38B H 0.0527(9) 1.9137(5) 0.0204(4) 0.178 Uiso 1 calc R .
Se1 Se -0.51696(5) 2.13504(3) 0.11999(2) 0.0501(2) Uani 1 d . .
C1 C -0.5798(4) 2.2470(3) 0.1147(2) 0.0387(11) Uani 1 d . .
C2 C -0.7108(4) 2.2640(3) 0.1145(2) 0.0424(11) Uani 1 d . .
C3 C -0.7503(5) 2.3461(3) 0.1105(2) 0.0496(13) Uani 1 d . .
H3A H -0.8360(5) 2.3563(3) 0.1114(2) 0.060 Uiso 1 calc R .
C4 C -0.6730(5) 2.4139(3) 0.1054(2) 0.0508(13) Uani 1 d . .
C5 C -0.5476(5) 2.3962(3) 0.1054(2) 0.0480(12) Uani 1 d . .
H5A H -0.4925(5) 2.4409(3) 0.1021(2) 0.058 Uiso 1 calc R .
C6 C -0.4967(4) 2.3165(3) 0.1098(2) 0.0418(11) Uani 1 d . .
C7 C -0.8133(5) 2.1968(3) 0.1176(2) 0.0517(13) Uani 1 d . .
C8 C -0.8000(5) 2.1475(3) 0.1702(2) 0.066(2) Uani 1 d . .
H8A H -0.7180(5) 2.1225(3) 0.1740(2) 0.080 Uiso 1 calc R .
H8B H -0.8627(5) 2.1044(3) 0.1698(2) 0.080 Uiso 1 calc R .
H8C H -0.8108(5) 2.1846(3) 0.1999(2) 0.080 Uiso 1 calc R .
C9 C -0.8131(5) 2.1370(3) 0.0693(2) 0.066(2) Uani 1 d . .
H9A H -0.7320(5) 2.1112(3) 0.0682(2) 0.080 Uiso 1 calc R .
H9B H -0.8313(5) 2.1680(3) 0.0367(2) 0.080 Uiso 1 calc R .
H9C H -0.8758(5) 2.0946(3) 0.0727(2) 0.080 Uiso 1 calc R .
C10 C -0.9451(5) 2.2338(4) 0.1152(3) 0.076(2) Uani 1 d . .
H10A H -0.9591(5) 2.2657(4) 0.0827(3) 0.092 Uiso 1 calc R .
H10B H -0.9537(5) 2.2696(4) 0.1457(3) 0.092 Uiso 1 calc R .
H10C H -1.0057(5) 2.1893(4) 0.1157(3) 0.092 Uiso 1 calc R .
C11 C -0.7247(5) 2.5026(3) 0.1002(2) 0.063(2) Uani 1 d D .
C12 C -0.6253(8) 2.5665(6) 0.0906(4) 0.101(4) Uiso 0.736(10) d PD 1
H12A H -0.5853(8) 2.5527(6) 0.0583(4) 0.121 Uiso 0.736(10) calc PR 1
H12B H -0.5639(8) 2.5667(6) 0.1205(4) 0.121 Uiso 0.736(10) calc PR 1
H12C H -0.6631(8) 2.6209(6) 0.0869(4) 0.121 Uiso 0.736(10) calc PR 1
C13 C -0.8206(8) 2.5076(6) 0.0536(3) 0.085(3) Uiso 0.736(10) d PD 1
H13A H -0.7825(8) 2.4918(6) 0.0212(3) 0.102 Uiso 0.736(10) calc PR 1
H13B H -0.8518(8) 2.5638(6) 0.0502(3) 0.102 Uiso 0.736(10) calc PR 1
H13C H -0.8888(8) 2.4702(6) 0.0596(3) 0.102 Uiso 0.736(10) calc PR 1
C14 C -0.7835(9) 2.5272(5) 0.1509(3) 0.083(3) Uiso 0.736(10) d PD 1
H14A H -0.7218(9) 2.5239(5) 0.1806(3) 0.100 Uiso 0.736(10) calc PR 1
H14B H -0.8518(9) 2.4899(5) 0.1570(3) 0.100 Uiso 0.736(10) calc PR 1
H14C H -0.8145(9) 2.5835(5) 0.1476(3) 0.100 Uiso 0.736(10) calc PR 1
C12' C -0.6590(28) 2.5634(16) 0.1382(11) 0.124(13) Uiso 0.264(10) d PD 2
H12D H -0.6608(28) 2.5427(16) 0.1743(11) 0.149 Uiso 0.264(10) calc PR 2
H12E H -0.7008(28) 2.6167(16) 0.1355(11) 0.149 Uiso 0.264(10) calc PR 2
H12F H -0.5734(28) 2.5698(16) 0.1291(11) 0.149 Uiso 0.264(10) calc PR 2
C13' C -0.7231(31) 2.5350(17) 0.0438(5) 0.109(11) Uiso 0.264(10) d PD 2
H13D H -0.7649(31) 2.4958(17) 0.0195(5) 0.130 Uiso 0.264(10) calc PR 2
H13E H -0.6377(31) 2.5420(17) 0.0345(5) 0.130 Uiso 0.264(10) calc PR 2
H13F H -0.7657(31) 2.5880(17) 0.0412(5) 0.130 Uiso 0.264(10) calc PR 2
C14' C -0.8583(15) 2.5071(25) 0.1155(17) 0.175(18) Uiso 0.264(10) d PD 2
H14D H -0.9091(15) 2.4699(25) 0.0930(17) 0.210 Uiso 0.264(10) calc PR 2
H14E H -0.8887(15) 2.5634(25) 0.1108(17) 0.210 Uiso 0.264(10) calc PR 2
H14F H -0.8625(15) 2.4908(25) 0.1524(17) 0.210 Uiso 0.264(10) calc PR 2
C15 C -0.3523(4) 2.3091(3) 0.1093(2) 0.0473(12) Uani 1 d . .
C16 C -0.2884(5) 2.3948(3) 0.1055(2) 0.071(2) Uani 1 d . .
H16A H -0.3080(5) 2.4286(3) 0.1357(2) 0.086 Uiso 1 calc R .
H16B H -0.3182(5) 2.4221(3) 0.0728(2) 0.086 Uiso 1 calc R .
H16C H -0.1991(5) 2.3873(3) 0.1056(2) 0.086 Uiso 1 calc R .
C17 C -0.3156(4) 2.2609(3) 0.0600(2) 0.0551(14) Uani 1 d . .
H17A H -0.3533(4) 2.2869(3) 0.0282(2) 0.066 Uiso 1 calc R .
H17B H -0.3446(4) 2.2041(3) 0.0621(2) 0.066 Uiso 1 calc R .
H17C H -0.2259(4) 2.2613(3) 0.0586(2) 0.066 Uiso 1 calc R .
C18 C -0.2954(4) 2.2709(3) 0.1614(2) 0.0541(13) Uani 1 d . .
H18A H -0.3207(4) 2.3029(3) 0.1914(2) 0.065 Uiso 1 calc R .
H18B H -0.2055(4) 2.2714(3) 0.1610(2) 0.065 Uiso 1 calc R .
H18C H -0.3242(4) 2.2142(3) 0.1645(2) 0.065 Uiso 1 calc R .

loop_
_atom_type_symbol
_atom_type_description
_atom_type_scat_dispersion_real
_atom_type_scat_dispersion_imag
_atom_type_scat_source
C C 0.0033 0.0016 'International Tables Vol C Tables 4.2.6.8 and 6.1.1.4'
H H 0.0000 0.0000 'International Tables Vol C Tables 4.2.6.8 and 6.1.1.4'
O O 0.0106 0.0060 'International Tables Vol C Tables 4.2.6.8 and 6.1.1.4'
Se Se -0.0929 2.2259 'International Tables Vol C Tables 4.2.6.8 and 6.1.1.4'
K K 0.2009 0.2494 'International Tables Vol C Tables 4.2.6.8 and 6.1.1.4'

loop_
_geom_angle_atom_site_label_1
_geom_angle_atom_site_label_2
_geom_angle_atom_site_label_3
_geom_angle
_geom_angle_site_symmetry_1
_geom_angle_site_symmetry_3
_geom_angle_publ_flag
O6 K1 O3 179.10(12) . . ?
O6 K1 O7 90.1(2) . . ?
O3 K1 O7 90.8(2) . . ?
O6 K1 O5 60.79(10) . . ?
O3 K1 O5 119.30(11) . . ?
O7 K1 O5 80.1(2) . . ?
O6 K1 O8 85.0(2) . . ?
O3 K1 O8 94.1(2) . . ?
O7 K1 O8 172.8(2) . . ?
O5 K1 O8 92.87(14) . . ?
O6 K1 O2 119.09(11) . . ?
O3 K1 O2 60.76(11) . . ?
O7 K1 O2 103.5(2) . . ?
O5 K1 O2 176.31(12) . . ?
O8 K1 O2 83.46(14) . . ?
O6 K1 O1 60.39(11) . . ?
O3 K1 O1 119.66(12) . . ?
O7 K1 O1 92.1(2) . . ?
O5 K1 O1 120.55(12) . . ?
O8 K1 O1 90.1(2) . . ?
O2 K1 O1 60.05(12) . . ?
O6 K1 O4 119.93(11) . . ?
O3 K1 O4 59.99(10) . . ?
O7 K1 O4 89.6(2) . . ?
O5 K1 O4 60.07(10) . . ?
O8 K1 O4 88.24(15) . . ?
O2 K1 O4 119.22(12) . . ?
O1 K1 O4 178.28(12) . . ?
C30 O1 C19 111.9(5) . . ?
C30 O1 K1 112.7(3) . . ?
C19 O1 K1 111.6(3) . . ?
C29 O2 C28 112.5(4) . . ?
C29 O2 K1 114.0(3) . . ?
C28 O2 K1 111.6(3) . . ?
C26 O3 C27 112.6(4) . . ?
C26 O3 K1 118.9(3) . . ?
C27 O3 K1 118.0(3) . . ?
C24 O4 C25 114.1(4) . . ?
C24 O4 K1 112.2(3) . . ?
C25 O4 K1 112.0(3) . . ?
C22 O5 C23 112.3(4) . . ?
C22 O5 K1 114.6(3) . . ?
C23 O5 K1 118.1(3) . . ?
C20 O6 C21 113.0(4) . . ?
C20 O6 K1 118.6(3) . . ?
C21 O6 K1 117.5(3) . . ?
O1 C19 C20 109.6(5) . . ?
O6 C20 C19 108.2(5) . . ?
O6 C21 C22 108.2(4) . . ?
O5 C22 C21 109.2(5) . . ?
O5 C23 C24 108.1(4) . . ?
O4 C24 C23 109.7(4) . . ?
O4 C25 C26 109.6(5) . . ?
O3 C26 C25 109.0(5) . . ?
O3 C27 C28 109.5(5) . . ?
O2 C28 C27 109.2(5) . . ?
O2 C29 C30 108.3(5) . . ?
O1 C30 C29 108.4(5) . . ?
C31 O7 C34 108.9(8) . . ?
C31 O7 K1 128.3(7) . . ?
C34 O7 K1 120.3(7) . . ?
O7 C31 C32 111.4(11) . . ?
C31 C32 C33 104.3(13) . . ?
C32 C33 C34 109.3(11) . . ?
O7 C34 C33 103.2(10) . . ?
C35 O8 C38 106.8(6) . . ?
C35 O8 K1 124.3(5) . . ?
C38 O8 K1 119.8(5) . . ?
O8 C35 C36 105.4(7) . . ?
C37 C36 C35 107.0(8) . . ?
C38 C37 C36 105.2(8) . . ?
O8 C38 C37 108.3(7) . . ?
C2 C1 C6 117.7(4) . . ?
C2 C1 Se1 121.3(3) . . ?
C6 C1 Se1 121.0(3) . . ?
C3 C2 C1 118.5(4) . . ?
C3 C2 C7 116.9(4) . . ?
C1 C2 C7 124.6(4) . . ?
C4 C3 C2 125.1(4) . . ?
C5 C4 C3 115.5(4) . . ?
C5 C4 C11 122.8(5) . . ?
C3 C4 C11 121.7(4) . . ?
C4 C5 C6 124.6(4) . . ?
C5 C6 C1 118.6(4) . . ?
C5 C6 C15 117.1(4) . . ?
C1 C6 C15 124.3(4) . . ?
C10 C7 C8 105.6(4) . . ?
C10 C7 C9 104.8(4) . . ?
C8 C7 C9 110.4(4) . . ?
C10 C7 C2 112.6(4) . . ?
C8 C7 C2 112.1(4) . . ?
C9 C7 C2 110.9(4) . . ?
C12' C11 C13' 109.7(17) . . ?
C12' C11 C14' 102.9(19) . . ?
C13' C11 C14' 106.8(20) . . ?
C14 C11 C13 109.7(6) . . ?
C14 C11 C12 107.1(6) . . ?
C13 C11 C12 107.2(6) . . ?
C14 C11 C4 109.9(5) . . ?
C12' C11 C4 113.4(13) . . ?
C13' C11 C4 112.0(12) . . ?
C14' C11 C4 111.5(16) . . ?
C13 C11 C4 109.9(5) . . ?
C12 C11 C4 112.9(5) . . ?
C17 C15 C18 112.1(4) . . ?
C17 C15 C16 105.2(4) . . ?
C18 C15 C16 104.8(4) . . ?
C17 C15 C6 110.6(4) . . ?
C18 C15 C6 111.6(4) . . ?
C16 C15 C6 112.3(4) . . ?

loop_
_geom_bond_atom_site_label_1
_geom_bond_atom_site_label_2
_geom_bond_distance
_geom_bond_site_symmetry_2
_geom_bond_publ_flag
K1 O6 2.717(4) . ?
K1 O3 2.740(4) . ?
K1 O7 2.746(6) . ?
K1 O5 2.750(3) . ?
K1 O8 2.763(5) . ?
K1 O2 2.837(4) . ?
K1 O1 2.841(4) . ?
K1 O4 2.852(3) . ?
O1 C30 1.410(7) . ?
O1 C19 1.429(6) . ?
O2 C29 1.414(7) . ?
O2 C28 1.427(6) . ?
O3 C26 1.412(6) . ?
O3 C27 1.433(6) . ?
O4 C24 1.422(6) . ?
O4 C25 1.427(6) . ?
O5 C22 1.424(6) . ?
O5 C23 1.429(6) . ?
O6 C20 1.423(6) . ?
O6 C21 1.424(6) . ?
C19 C20 1.481(8) . ?
C21 C22 1.485(8) . ?
C23 C24 1.489(7) . ?
C25 C26 1.484(8) . ?
C27 C28 1.495(8) . ?
C29 C30 1.506(8) . ?
O7 C31 1.365(11) . ?
O7 C34 1.387(11) . ?
C31 C32 1.400(14) . ?
C32 C33 1.40(2) . ?
C33 C34 1.48(2) . ?
O8 C35 1.388(8) . ?
O8 C38 1.396(9) . ?
C35 C36 1.451(11) . ?
C36 C37 1.431(11) . ?
C37 C38 1.428(11) . ?
Se1 C1 1.930(4) . ?
C1 C2 1.438(6) . ?
C1 C6 1.445(6) . ?
C2 C3 1.392(6) . ?
C2 C7 1.554(6) . ?
C3 C4 1.385(7) . ?
C4 C5 1.382(7) . ?
C4 C11 1.538(7) . ?
C5 C6 1.399(6) . ?
C6 C15 1.561(6) . ?
C7 C10 1.539(7) . ?
C7 C8 1.542(7) . ?
C7 C9 1.553(7) . ?
C11 C14 1.513(5) . ?
C11 C12' 1.514(6) . ?
C11 C13' 1.514(6) . ?
C11 C14' 1.515(6) . ?
C11 C13 1.515(5) . ?
C11 C12 1.517(5) . ?
C15 C17 1.537(7) . ?
C15 C18 1.539(7) . ?
C15 C16 1.550(7) . ?

loop_
_cod_changelog_entry_id
_cod_changelog_entry_author
_cod_changelog_entry_date
_cod_changelog_entry_text
1 'Vaitkus, Antanas' 2024-11-17T21:46:36+02:00
;
 Merged data item '_refine_p_factor' with the '_refine_ls_weighting_details'
 data item. Corrected CIF markup in the merged value.
;
